data_8000150
loop_
_publ_author_name
'Yoshida, Sanae'
'Kito, Keijiro'
'Ooi, Takashi'
'Kanoh, Kaneo'
'Shizuri, Yoshikazu'
'Kusumi, Takenori'

_publ_section_title
;
 Four Pimarane Diterpenes from Marine Fungus: Chloroform Incorporated in
 Crystal Lattice for Absolute Configuration Analysis by X-ray
;
_journal_issue 11
_journal_name_full 'Chemistry Letters'
_journal_page_first 1386
_journal_paper_doi 10.1246/cl.2007.1386
_journal_volume 36
_journal_year 2007
_chemical_absolute_configuration unk
_chemical_formula_moiety 'C20 H28 O5 '
_chemical_formula_sum 'C20 H28 O5'
_chemical_formula_weight 348.44
_chemical_melting_point_gt 490.7
_chemical_melting_point_lt 491.6
_space_group_IT_number 5
_symmetry_cell_setting monoclinic
_symmetry_Int_Tables_number 5
_symmetry_space_group_name_Hall 'C 2y'
_symmetry_space_group_name_H-M 'C 1 2 1'
_cell_angle_alpha 90
_cell_angle_beta 106.03(3)
_cell_angle_gamma 90
_cell_formula_units_Z 4
_cell_length_a 22.397(9)
_cell_length_b 10.140(3)
_cell_length_c 8.257(3)
_cell_measurement_reflns_used 7287
_cell_measurement_temperature 173.1
_cell_measurement_theta_max 27.5
_cell_measurement_theta_min 3.2
_cell_volume 1802.3(11)
_computing_cell_refinement PROCESS-AUTO
_computing_data_collection PROCESS-AUTO
_computing_data_reduction CrystalStructure
_computing_publication_material 'CrystalStructure 3.6.0'
_computing_structure_refinement CRYSTALS
_computing_structure_solution SIR97
_diffrn_detector_area_resol_mean 10.00
_diffrn_measured_fraction_theta_full 0.9926
_diffrn_measured_fraction_theta_max 0.9926
_diffrn_measurement_device_type 'Rigaku RAXIS-RAPID'
_diffrn_measurement_method \w
_diffrn_radiation_type 'Mo K\a'
_diffrn_radiation_wavelength 0.7107
_diffrn_reflns_av_R_equivalents 0.054
_diffrn_reflns_limit_h_max 28
_diffrn_reflns_limit_h_min -28
_diffrn_reflns_limit_k_max 13
_diffrn_reflns_limit_k_min -12
_diffrn_reflns_limit_l_max 10
_diffrn_reflns_limit_l_min -10
_diffrn_reflns_number 8862
_diffrn_reflns_theta_full 27.45
_diffrn_reflns_theta_max 27.45
_exptl_absorpt_coefficient_mu 0.091
_exptl_absorpt_correction_type none
_exptl_crystal_colour colorless
_exptl_crystal_density_diffrn 1.284
_exptl_crystal_density_method 'not measured'
_exptl_crystal_description needle
_exptl_crystal_F_000 752.00
_exptl_crystal_size_max 0.45
_exptl_crystal_size_mid 0.05
_exptl_crystal_size_min 0.03
_refine_diff_density_max 0.36
_refine_diff_density_min -0.30
_refine_ls_extinction_method none
_refine_ls_goodness_of_fit_ref 1.049
_refine_ls_hydrogen_treatment refall
_refine_ls_number_parameters 254
_refine_ls_number_reflns 2157
_refine_ls_R_factor_gt 0.0410
_refine_ls_shift/su_max 0.0000
_refine_ls_structure_factor_coef Fsqd
_refine_ls_weighting_details 'w = 1/[1.0000\s(Fo^2^)]/(4Fo^2^)'
_refine_ls_weighting_scheme calc
_refine_ls_wR_factor_ref 0.0490
_reflns_number_gt 1354
_reflns_number_total 2157
_reflns_threshold_expression F^2^>2.0\s(F^2^)
_cod_data_source_file 36-1386sup1.cif
_cod_data_source_block '_compound_4'
_cod_original_formula_sum 'C20 H28 O5 '
_cod_database_code 8000150

loop_
_symmetry_equiv_pos_site_id
_symmetry_equiv_pos_as_xyz
1 +X,+Y,+Z
2 -X,+Y,-Z
3 1/2+X,1/2+Y,+Z
4 1/2-X,1/2+Y,-Z

loop_
_atom_site_label
_atom_site_type_symbol
_atom_site_fract_x
_atom_site_fract_y
_atom_site_fract_z
_atom_site_U_iso_or_equiv
_atom_site_adp_type
_atom_site_occupancy
_atom_site_symmetry_multiplicity
_atom_site_calc_flag
_atom_site_refinement_flags
O(1) O 0.2801(1) 0.3279(2) 0.5700(2) 0.0302(7) Uani 1.00 1 d .
O(2) O 0.21975(9) 0.2755(2) 0.7893(3) 0.0296(7) Uani 1.00 1 d .
O(3) O 0.23598(9) 0.4377(2) 1.1197(2) 0.0317(6) Uani 1.00 1 d .
O(4) O 0.3489(1) 0.3894(2) 1.1116(2) 0.0345(7) Uani 1.00 1 d .
O(5) O 0.2454(1) 0.6073(2) 0.9432(2) 0.0288(7) Uani 1.00 1 d .
C(6) C 0.2475(1) 0.4658(3) 0.9684(4) 0.0247(9) Uani 1.00 1 d .
C(7) C 0.3720(1) 0.4980(3) 0.5241(4) 0.033(1) Uani 1.00 1 d .
C(8) C 0.3930(2) 0.4695(3) 0.8355(4) 0.032(1) Uani 1.00 1 d .
C(9) C 0.2194(1) 0.4971(3) 0.6748(4) 0.0240(9) Uani 1.00 1 d .
C(10) C 0.3089(1) 0.5454(3) 0.5363(4) 0.0277(9) Uani 1.00 1 d .
C(11) C 0.3142(1) 0.4271(3) 0.9753(4) 0.0237(9) Uani 1.00 1 d .
C(12) C 0.2268(2) 0.6324(3) 0.7617(4) 0.029(1) Uani 1.00 1 d .
C(13) C 0.1706(1) 0.4987(3) 0.5014(4) 0.032(1) Uani 1.00 1 d .
C(14) C 0.2020(1) 0.4093(3) 0.8102(4) 0.0250(9) Uani 1.00 1 d .
C(15) C 0.3336(1) 0.4484(3) 0.8204(4) 0.0235(9) Uani 1.00 1 d .
C(16) C 0.4219(2) 0.5047(3) 0.6978(4) 0.037(1) Uani 1.00 1 d .
C(17) C 0.1131(1) 0.5346(3) 0.8939(4) 0.046(1) Uani 1.00 1 d .
C(18) C 0.0915(1) 0.3962(3) 0.6297(4) 0.044(1) Uani 1.00 1 d .
C(19) C 0.2840(1) 0.4547(3) 0.6518(4) 0.0259(9) Uani 1.00 1 d .
C(20) C 0.1179(1) 0.2915(3) 0.9099(4) 0.042(1) Uani 1.00 1 d .
C(21) C 0.1323(1) 0.4112(3) 0.8126(4) 0.033(1) Uani 1.00 1 d .
C(22) C 0.1041(2) 0.5043(3) 0.5124(4) 0.041(1) Uani 1.00 1 d .
C(23) C 0.4480(2) 0.6460(3) 0.7321(4) 0.060(1) Uani 1.00 1 d .
C(24) C 0.4755(2) 0.4154(5) 0.7000(5) 0.066(2) Uani 1.00 1 d .
C(25) C 0.4820(2) 0.2996(5) 0.7528(6) 0.094(2) Uani 1.00 1 d .
H(1) H 0.4206 0.4613 0.9455 0.039 Uiso 1.00 1 c R
H(2) H 0.5076 0.4508 0.6583 0.081 Uiso 1.00 1 c R
H(3) H 0.5178 0.2517 0.7471 0.113 Uiso 1.00 1 c R
H(4) H 0.4515 0.2586 0.7959 0.113 Uiso 1.00 1 c R
H(5) H 0.3850 0.5529 0.4468 0.039 Uiso 1.00 1 c R
H(6) H 0.3685 0.4096 0.4843 0.039 Uiso 1.00 1 c R
H(7) H 0.2806 0.5450 0.4268 0.032 Uiso 1.00 1 c R
H(8) H 0.3124 0.6324 0.5806 0.032 Uiso 1.00 1 c R
H(9) H 0.2578 0.6832 0.7315 0.033 Uiso 1.00 1 c R
H(10) H 0.1885 0.6785 0.7306 0.033 Uiso 1.00 1 c R
H(11) H 0.1755 0.4212 0.4417 0.036 Uiso 1.00 1 c R
H(12) H 0.1774 0.5742 0.4406 0.036 Uiso 1.00 1 c R
H(13) H 0.0489 0.3984 0.6276 0.048 Uiso 1.00 1 c R
H(14) H 0.1009 0.3134 0.5886 0.049 Uiso 1.00 1 c R
H(15) H 0.0766 0.4922 0.4031 0.045 Uiso 1.00 1 c R
H(16) H 0.0965 0.5878 0.5551 0.045 Uiso 1.00 1 c R
H(17) H 0.0761 0.2959 0.9149 0.050 Uiso 1.00 1 c R
H(18) H 0.1238 0.2128 0.8538 0.050 Uiso 1.00 1 c R
H(19) H 0.1450 0.2916 1.0209 0.050 Uiso 1.00 1 c R
H(20) H 0.0723 0.5242 0.9055 0.055 Uiso 1.00 1 c R
H(21) H 0.1414 0.5480 1.0017 0.055 Uiso 1.00 1 c R
H(22) H 0.1141 0.6086 0.8242 0.055 Uiso 1.00 1 c R
H(23) H 0.4775 0.6506 0.8397 0.071 Uiso 1.00 1 c R
H(24) H 0.4673 0.6709 0.6477 0.071 Uiso 1.00 1 c R
H(25) H 0.4145 0.7041 0.7292 0.071 Uiso 1.00 1 c R
H(26) H 0.2702 0.4342 1.2204 0.039 Uiso 1.00 1 c R
H(27) H 0.2278 0.2246 0.8879 0.035 Uiso 1.00 1 c R
H(28) H 0.2564 0.2875 0.6143 0.036 Uiso 1.00 1 c R

loop_
_atom_site_aniso_label
_atom_site_aniso_U_11
_atom_site_aniso_U_22
_atom_site_aniso_U_33
_atom_site_aniso_U_12
_atom_site_aniso_U_13
_atom_site_aniso_U_23
O(1) 0.044(2) 0.022(1) 0.025(1) -0.001(1) 0.009(1) -0.006(1)
O(2) 0.042(2) 0.016(1) 0.028(1) -0.000(1) 0.005(1) 0.002(1)
O(3) 0.038(1) 0.036(1) 0.022(1) -0.001(1) 0.010(1) -0.000(1)
O(4) 0.037(1) 0.037(1) 0.025(1) 0.001(1) 0.003(1) 0.001(1)
O(5) 0.042(2) 0.019(1) 0.025(1) 0.001(1) 0.009(1) -0.004(1)
C(6) 0.034(2) 0.019(2) 0.020(2) 0.004(2) 0.007(2) 0.003(1)
C(7) 0.041(2) 0.035(2) 0.021(2) -0.000(2) 0.006(2) 0.002(2)
C(8) 0.039(2) 0.035(2) 0.022(2) 0.001(2) 0.007(2) 0.001(2)
C(9) 0.026(2) 0.016(2) 0.026(2) -0.001(1) 0.002(2) -0.004(1)
C(10) 0.034(2) 0.027(2) 0.019(2) -0.001(2) 0.002(2) 0.002(2)
C(11) 0.028(2) 0.013(2) 0.027(2) -0.005(2) 0.002(2) -0.002(2)
C(12) 0.033(2) 0.018(2) 0.033(2) 0.003(2) 0.006(2) -0.002(2)
C(13) 0.037(2) 0.029(2) 0.024(2) -0.005(2) -0.002(2) 0.002(2)
C(14) 0.027(2) 0.013(2) 0.034(2) 0.000(1) 0.007(2) -0.002(2)
C(15) 0.028(2) 0.018(2) 0.024(2) 0.006(2) 0.007(1) -0.003(1)
C(16) 0.030(2) 0.051(3) 0.031(2) 0.003(2) 0.009(2) 0.007(2)
C(17) 0.035(2) 0.048(2) 0.055(2) 0.008(2) 0.011(2) 0.006(2)
C(18) 0.030(2) 0.043(2) 0.050(2) -0.003(2) -0.007(2) 0.013(2)
C(19) 0.034(2) 0.018(2) 0.021(2) -0.001(2) 0.001(2) -0.002(2)
C(20) 0.031(2) 0.050(2) 0.043(2) -0.006(2) 0.009(2) 0.006(2)
C(21) 0.029(2) 0.024(2) 0.043(2) -0.001(2) 0.007(2) 0.005(2)
C(22) 0.036(2) 0.040(2) 0.036(2) -0.001(2) -0.007(2) 0.007(2)
C(23) 0.058(3) 0.088(4) 0.031(2) -0.029(3) 0.009(2) 0.002(2)
C(24) 0.064(3) 0.098(4) 0.039(2) 0.026(3) 0.020(2) 0.015(3)
C(25) 0.085(4) 0.107(4) 0.091(4) 0.046(4) 0.023(3) -0.003(4)

loop_
_atom_type_symbol
_atom_type_description
_atom_type_scat_dispersion_real
_atom_type_scat_dispersion_imag
_atom_type_scat_source
C C 0.003 0.002
;
International Tables for Crystallography
(1992, Vol. C, Tables 4.2.6.8 and 6.1.1.4)
;
H H 0.000 0.000
;
International Tables for Crystallography
(1992, Vol. C, Table 6.1.1.4)
;
O O 0.011 0.006
;
International Tables for Crystallography
(1992, Vol. C, Tables 4.2.6.8 and 6.1.1.4)
;

loop_
_geom_angle_atom_site_label_1
_geom_angle_atom_site_label_2
_geom_angle_atom_site_label_3
_geom_angle
O(1) C(19) C(9) 111.3(2)
O(1) C(19) C(10) 103.1(2)
O(1) C(19) C(15) 108.9(2)
O(2) C(14) C(9) 108.7(3)
O(2) C(14) C(6) 108.4(2)
O(2) C(14) C(21) 108.8(2)
O(3) C(6) C(11) 109.8(2)
O(3) C(6) C(14) 116.9(3)
O(3) C(6) O(5) 109.3(2)
O(4) C(11) C(15) 124.9(3)
O(4) C(11) C(6) 118.2(3)
O(5) C(6) C(11) 104.5(2)
O(5) C(6) C(14) 105.2(2)
C(12) O(5) C(6) 108.0(2)
O(5) C(12) C(9) 106.7(2)
C(14) C(6) C(11) 110.4(3)
C(6) C(11) C(15) 116.6(2)
C(6) C(14) C(9) 99.2(2)
C(6) C(14) C(21) 114.5(3)
C(16) C(7) C(10) 111.6(3)
C(7) C(10) C(19) 110.8(2)
C(7) C(16) C(8) 109.8(3)
C(7) C(16) C(23) 110.4(3)
C(7) C(16) C(24) 110.6(3)
C(8) C(15) C(11) 118.2(3)
C(16) C(8) C(15) 127.0(3)
C(8) C(15) C(19) 122.8(3)
C(8) C(16) C(23) 107.6(3)
C(8) C(16) C(24) 111.0(3)
C(13) C(9) C(12) 112.4(2)
C(14) C(9) C(12) 101.0(2)
C(19) C(9) C(12) 108.5(2)
C(14) C(9) C(13) 114.7(2)
C(19) C(9) C(13) 109.4(3)
C(9) C(13) C(22) 113.6(3)
C(19) C(9) C(14) 110.5(2)
C(9) C(14) C(21) 116.7(2)
C(9) C(19) C(10) 114.6(2)
C(9) C(19) C(15) 111.4(3)
C(10) C(19) C(15) 107.1(2)
C(11) C(15) C(19) 118.9(3)
C(13) C(22) C(18) 111.3(3)
C(14) C(21) C(18) 108.0(3)
C(14) C(21) C(20) 110.5(2)
C(14) C(21) C(17) 114.6(3)
C(24) C(16) C(23) 107.2(3)
C(16) C(24) C(25) 126.1(5)
C(17) C(21) C(18) 110.3(3)
C(17) C(21) C(20) 106.8(3)
C(18) C(21) C(20) 106.3(3)
C(22) C(18) C(21) 112.6(3)
H(28) O(1) C(19) 101.1995
H(27) O(2) C(14) 114.0934
H(26) O(3) C(6) 119.2478
O(5) C(12) H(9) 109.9260
O(5) C(12) H(10) 110.0702
H(6) C(7) C(10) 109.2523
C(7) C(10) H(7) 108.8996
C(7) C(10) H(8) 109.8714
H(5) C(7) C(10) 108.6673
H(6) C(7) C(16) 109.2800
H(5) C(7) C(16) 108.5837
H(6) C(7) H(5) 109.4533
H(1) C(8) C(15) 116.6625
H(1) C(8) C(16) 116.3099
C(9) C(12) H(9) 110.7594
C(9) C(12) H(10) 109.9291
C(9) C(13) H(11) 108.5261
C(9) C(13) H(12) 108.8002
H(7) C(10) C(19) 109.0162
H(8) C(10) C(19) 108.7790
H(8) C(10) H(7) 109.4612
H(10) C(12) H(9) 109.4580
H(11) C(13) C(22) 108.5797
H(12) C(13) C(22) 107.7720
C(13) C(22) H(15) 109.1419
C(13) C(22) H(16) 109.4762
H(12) C(13) H(11) 109.4616
C(16) C(23) H(23) 110.3314
C(16) C(23) H(24) 109.7792
C(16) C(23) H(25) 108.2890
C(16) C(24) H(2) 116.8154
H(21) C(17) C(21) 109.2902
H(22) C(17) C(21) 108.8030
H(20) C(17) C(21) 110.3052
H(21) C(17) H(20) 109.4758
H(22) C(17) H(20) 109.4793
H(22) C(17) H(21) 109.4703
H(14) C(18) C(21) 107.9492
H(13) C(18) C(21) 109.6593
H(14) C(18) C(22) 107.9667
C(18) C(22) H(15) 108.8077
C(18) C(22) H(16) 108.6220
H(13) C(18) C(22) 109.1527
H(14) C(18) H(13) 109.4566
H(18) C(20) C(21) 109.2535
H(19) C(20) C(21) 109.4232
H(17) C(20) C(21) 109.7363
H(18) C(20) H(17) 109.4768
H(19) C(20) H(17) 109.4690
H(19) C(20) H(18) 109.4681
H(16) C(22) H(15) 109.4574
H(24) C(23) H(23) 109.4890
H(25) C(23) H(23) 109.4648
H(25) C(23) H(24) 109.4666
H(2) C(24) C(25) 117.0818
C(24) C(25) H(4) 121.0469
C(24) C(25) H(3) 118.9278
H(4) C(25) H(3) 120.0087

loop_
_geom_bond_atom_site_label_1
_geom_bond_atom_site_label_2
_geom_bond_distance
O(1) C(19) 1.444(4)
O(2) C(14) 1.437(4)
O(3) C(6) 1.373(4)
O(4) C(11) 1.238(3)
O(5) C(6) 1.449(4)
O(5) C(12) 1.463(3)
C(6) C(11) 1.532(5)
C(6) C(14) 1.528(4)
C(7) C(10) 1.523(5)
C(7) C(16) 1.557(4)
C(8) C(15) 1.319(5)
C(8) C(16) 1.498(5)
C(9) C(12) 1.536(4)
C(9) C(13) 1.544(4)
C(9) C(14) 1.561(5)
C(9) C(19) 1.569(5)
C(10) C(19) 1.537(5)
C(11) C(15) 1.475(5)
C(13) C(22) 1.518(5)
C(14) C(21) 1.567(5)
C(15) C(19) 1.525(4)
C(16) C(23) 1.544(5)
C(16) C(24) 1.500(6)
C(17) C(21) 1.537(5)
C(18) C(21) 1.541(4)
C(18) C(22) 1.540(5)
C(20) C(21) 1.538(5)
C(24) C(25) 1.247(7)
O(1) H(28) 0.8323
O(2) H(27) 0.9382
O(3) H(26) 0.9632
C(7) H(5) 0.9500
C(7) H(6) 0.9500
C(8) H(1) 0.9500
C(10) H(7) 0.9500
C(10) H(8) 0.9500
C(12) H(9) 0.9499
C(12) H(10) 0.9499
C(13) H(11) 0.9500
C(13) H(12) 0.9500
C(17) H(20) 0.9499
C(17) H(21) 0.9500
C(17) H(22) 0.9500
C(18) H(13) 0.9499
C(18) H(14) 0.9500
C(20) H(17) 0.9500
C(20) H(18) 0.9500
C(20) H(19) 0.9499
C(22) H(15) 0.9500
C(22) H(16) 0.9500
C(23) H(23) 0.9499
C(23) H(24) 0.9498
C(23) H(25) 0.9502
C(24) H(2) 0.9500
C(25) H(3) 0.9500
C(25) H(4) 0.9499

loop_
_geom_torsion_atom_site_label_1
_geom_torsion_atom_site_label_2
_geom_torsion_atom_site_label_3
_geom_torsion_atom_site_label_4
_geom_torsion
H(28) O(1) C(19) C(9) -38.9
H(28) O(1) C(19) C(10) -162.2
H(28) O(1) C(19) C(15) 84.3
H(27) O(2) C(14) C(6) 47.4
H(27) O(2) C(14) C(9) 154.3
H(27) O(2) C(14) C(21) -77.8
H(26) O(3) C(6) O(5) -89.0
H(26) O(3) C(6) C(11) 25.1
H(26) O(3) C(6) C(14) 151.8
C(12) O(5) C(6) O(3) -152.2(2)
C(12) O(5) C(6) C(11) 90.3(2)
C(12) O(5) C(6) C(14) -26.0(3)
C(6) O(5) C(12) C(9) -1.8(3)
C(6) O(5) C(12) H(9) -122.0
C(6) O(5) C(12) H(10) 117.4
O(3) C(6) C(11) O(4) -6.1(4)
O(3) C(6) C(11) C(15) 178.7(3)
O(5) C(6) C(11) O(4) 111.0(3)
O(5) C(6) C(11) C(15) -64.2(3)
C(14) C(6) C(11) O(4) -136.5(3)
C(14) C(6) C(11) C(15) 48.4(3)
O(3) C(6) C(14) O(2) -83.1(4)
O(3) C(6) C(14) C(9) 163.6(3)
O(3) C(6) C(14) C(21) 38.6(4)
O(5) C(6) C(14) O(2) 155.5(3)
O(5) C(6) C(14) C(9) 42.2(3)
O(5) C(6) C(14) C(21) -82.8(3)
C(11) C(6) C(14) O(2) 43.4(3)
C(11) C(6) C(14) C(9) -69.9(3)
C(11) C(6) C(14) C(21) 165.1(2)
C(16) C(7) C(10) C(19) -63.7(3)
C(16) C(7) C(10) H(7) 176.4
C(16) C(7) C(10) H(8) 56.5
H(5) C(7) C(10) C(19) 176.6
H(5) C(7) C(10) H(7) 56.7
H(5) C(7) C(10) H(8) -63.2
H(6) C(7) C(10) C(19) 57.3
H(6) C(7) C(10) H(7) -62.6
H(6) C(7) C(10) H(8) 177.5
C(10) C(7) C(16) C(8) 36.6(4)
C(10) C(7) C(16) C(23) -82.0(4)
C(10) C(7) C(16) C(24) 159.4(3)
H(5) C(7) C(16) C(8) 156.3
H(5) C(7) C(16) C(23) 37.8
H(5) C(7) C(16) C(24) -80.8
H(6) C(7) C(16) C(8) -84.4
H(6) C(7) C(16) C(23) 157.1
H(6) C(7) C(16) C(24) 38.5
C(16) C(8) C(15) C(11) -174.3(3)
C(16) C(8) C(15) C(19) 1.3(5)
H(1) C(8) C(15) C(11) 5.9
H(1) C(8) C(15) C(19) -178.6
C(15) C(8) C(16) C(7) -6.4(5)
C(15) C(8) C(16) C(23) 113.8(4)
C(15) C(8) C(16) C(24) -129.1(4)
H(1) C(8) C(16) C(7) 173.4
H(1) C(8) C(16) C(23) -66.4
H(1) C(8) C(16) C(24) 50.7
C(13) C(9) C(12) O(5) 150.6(3)
C(13) C(9) C(12) H(9) -89.8
C(13) C(9) C(12) H(10) 31.2
C(14) C(9) C(12) O(5) 27.9(3)
C(14) C(9) C(12) H(9) 147.5
C(14) C(9) C(12) H(10) -91.4
C(19) C(9) C(12) O(5) -88.4(3)
C(19) C(9) C(12) H(9) 31.2
C(19) C(9) C(12) H(10) 152.3
C(12) C(9) C(13) C(22) -74.0(3)
C(12) C(9) C(13) H(11) 165.1
C(12) C(9) C(13) H(12) 46.0
C(14) C(9) C(13) C(22) 40.6(3)
C(14) C(9) C(13) H(11) -80.3
C(14) C(9) C(13) H(12) 160.7
C(19) C(9) C(13) C(22) 165.4(2)
C(19) C(9) C(13) H(11) 44.5
C(19) C(9) C(13) H(12) -74.5
C(12) C(9) C(14) O(2) -154.7(2)
C(12) C(9) C(14) C(6) -41.6(3)
C(12) C(9) C(14) C(21) 81.9(3)
C(13) C(9) C(14) O(2) 84.2(3)
C(13) C(9) C(14) C(6) -162.7(3)
C(13) C(9) C(14) C(21) -39.2(4)
C(19) C(9) C(14) O(2) -40.0(3)
C(19) C(9) C(14) C(6) 73.1(3)
C(19) C(9) C(14) C(21) -163.4(2)
C(12) C(9) C(19) O(1) -179.8(2)
C(12) C(9) C(19) C(10) -63.3(3)
C(12) C(9) C(19) C(15) 58.4(3)
C(13) C(9) C(19) O(1) -56.9(3)
C(13) C(9) C(19) C(10) 59.6(3)
C(13) C(9) C(19) C(15) -178.6(2)
C(14) C(9) C(19) O(1) 70.3(3)
C(14) C(9) C(19) C(10) -173.2(2)
C(14) C(9) C(19) C(15) -51.5(3)
C(7) C(10) C(19) O(1) -59.9(3)
C(7) C(10) C(19) C(9) 179.0(2)
C(7) C(10) C(19) C(15) 54.9(3)
H(7) C(10) C(19) O(1) 59.9
H(7) C(10) C(19) C(9) -61.2
H(7) C(10) C(19) C(15) 174.7
H(8) C(10) C(19) O(1) 179.2
H(8) C(10) C(19) C(9) 58.1
H(8) C(10) C(19) C(15) -66.0
O(4) C(11) C(15) C(8) -22.3(5)
O(4) C(11) C(15) C(19) 162.0(3)
C(6) C(11) C(15) C(8) 152.5(3)
C(6) C(11) C(15) C(19) -23.2(4)
C(9) C(13) C(22) C(18) -51.5(3)
C(9) C(13) C(22) H(15) -171.6
C(9) C(13) C(22) H(16) 68.6
H(11) C(13) C(22) C(18) 69.4
H(11) C(13) C(22) H(15) -50.7
H(11) C(13) C(22) H(16) -170.5
H(12) C(13) C(22) C(18) -172.2
H(12) C(13) C(22) H(15) 67.7
H(12) C(13) C(22) H(16) -52.1
O(2) C(14) C(21) C(17) 159.6(3)
O(2) C(14) C(21) C(18) -77.0(3)
O(2) C(14) C(21) C(20) 38.9(3)
C(6) C(14) C(21) C(17) 38.1(4)
C(6) C(14) C(21) C(18) 161.5(3)
C(6) C(14) C(21) C(20) -82.6(3)
C(9) C(14) C(21) C(17) -77.0(3)
C(9) C(14) C(21) C(18) 46.3(3)
C(9) C(14) C(21) C(20) 162.2(2)
C(8) C(15) C(19) O(1) 85.8(4)
C(8) C(15) C(19) C(9) -151.1(3)
C(8) C(15) C(19) C(10) -25.1(4)
C(11) C(15) C(19) O(1) -98.7(3)
C(11) C(15) C(19) C(9) 24.4(4)
C(11) C(15) C(19) C(10) 150.4(3)
C(7) C(16) C(23) H(23) 178.2
C(7) C(16) C(23) H(24) -61.1
C(7) C(16) C(23) H(25) 58.4
C(8) C(16) C(23) H(23) 58.3
C(8) C(16) C(23) H(24) 179.1
C(8) C(16) C(23) H(25) -61.5
C(24) C(16) C(23) H(23) -61.2
C(24) C(16) C(23) H(24) 59.6
C(24) C(16) C(23) H(25) 179.0
C(7) C(16) C(24) C(25) -94.5(5)
C(7) C(16) C(24) H(2) 86.3
C(8) C(16) C(24) C(25) 27.7(5)
C(8) C(16) C(24) H(2) -151.5
C(23) C(16) C(24) C(25) 145.1(4)
C(23) C(16) C(24) H(2) -34.2
H(20) C(17) C(21) C(14) -171.9
H(20) C(17) C(21) C(18) 66.0
H(20) C(17) C(21) C(20) -49.1
H(21) C(17) C(21) C(14) -51.5
H(21) C(17) C(21) C(18) -173.6
H(21) C(17) C(21) C(20) 71.3
H(22) C(17) C(21) C(14) 68.0
H(22) C(17) C(21) C(18) -54.1
H(22) C(17) C(21) C(20) -169.2
C(22) C(18) C(21) C(14) -57.4(3)
C(22) C(18) C(21) C(17) 68.6(4)
C(22) C(18) C(21) C(20) -176.0(3)
H(13) C(18) C(21) C(14) -179.1
H(13) C(18) C(21) C(17) -53.2
H(13) C(18) C(21) C(20) 62.3
H(14) C(18) C(21) C(14) 61.7
H(14) C(18) C(21) C(17) -172.3
H(14) C(18) C(21) C(20) -56.9
C(21) C(18) C(22) C(13) 62.0(4)
C(21) C(18) C(22) H(15) -177.6
C(21) C(18) C(22) H(16) -58.6
H(13) C(18) C(22) C(13) -175.9
H(13) C(18) C(22) H(15) -55.6
H(13) C(18) C(22) H(16) 63.5
H(14) C(18) C(22) C(13) -57.0
H(14) C(18) C(22) H(15) 63.3
H(14) C(18) C(22) H(16) -177.6
H(17) C(20) C(21) C(14) 177.3
H(17) C(20) C(21) C(17) 52.1
H(17) C(20) C(21) C(18) -65.7
H(18) C(20) C(21) C(14) -62.6
H(18) C(20) C(21) C(17) 172.1
H(18) C(20) C(21) C(18) 54.3
H(19) C(20) C(21) C(14) 57.2
H(19) C(20) C(21) C(17) -68.1
H(19) C(20) C(21) C(18) 174.2
C(16) C(24) C(25) H(3) 179.4
C(16) C(24) C(25) H(4) 0.9
H(2) C(24) C(25) H(3) -1.4
H(2) C(24) C(25) H(4) -179.9
